data_1524840
loop_
_publ_author_name
'Malaman, B.'
'Alebouyeh, H.'
'Jeannot, F.'
'Courtois, A.'
'Evrard, O.'
'Gerardin, R.'

_publ_section_title
;
 Preparation et caracterisation des ferrites de calcium Ca Fe2+n O4+n a
 valeurs fractionnaires de n (3/2, 5/2) et leur incidence sur le diagramme
 Fe-Ca-O a 1120 C
;
_journal_name_full 'Materials Research Bulletin'
_journal_page_first 1139
_journal_page_last 1148
_journal_volume 16
_journal_year 1981
_chemical_formula_sum 'Ca2 Fe9 O13'
_space_group_IT_number 12
_symmetry_space_group_name_Hall '-C 2y'
_symmetry_space_group_name_H-M 'C 1 2/m 1'
_cell_angle_alpha 90
_cell_angle_beta 99.2
_cell_angle_gamma 90
_cell_formula_units_Z 2
_cell_length_a 10.022
_cell_length_b 3.047
_cell_length_c 16.877
_cell_volume 508.744
_citation_journal_id_ASTM MRBUAC
_cod_data_source_file Malaman_MRBUAC_1981_508.cif
_cod_data_source_block Ca2Fe9O13
_cod_original_cell_volume 508.7439
_cod_database_code 1524840

loop_
_symmetry_equiv_pos_as_xyz
x,y,z
-x,y,-z
-x,-y,-z
x,-y,z
x+1/2,y+1/2,z
-x+1/2,y+1/2,-z
-x+1/2,-y+1/2,-z
x+1/2,-y+1/2,z

loop_
_atom_site_label
_atom_site_type_symbol
_atom_site_fract_x
_atom_site_fract_y
_atom_site_fract_z
_atom_site_occupancy
_atom_site_U_iso_or_equiv
O5 O-2 0.6238 0 0.3188 1 0.0
Ca1 Ca+2 0.2139 0 0.2314 1 0.0
O1 O-2 0 0 0 1 0.0
Fe4 Fe+3 0.9371 0 0.1257 1 0.0
Fe5 Fe+3 0.9911 0 0.3332 1 0.0
O6 O-2 0.3785 0 0.384 1 0.0
Fe1 Fe+2 0 0.5 0.5 1 0.0
O2 O-2 0.8821 0 0.2289 1 0.0
Fe3 Fe+2 0.7509 0 0.4193 1 0.0
O4 O-2 0.5801 0 0.1427 1 0.0
Fe2 Fe+2 0.6465 0 0.0413 1 0.0
O3 O-2 0.2988 0 0.0716 1 0.0
O7 O-2 0.1324 0 0.4666 1 0.0
